data_1555263
loop_
_publ_author_name
'Cui, Peng'
'McMahon, David P.'
'Spackman, Peter R.'
'Alston, Ben M.'
'Little, Marc A.'
'Day, Graeme M.'
'Cooper, Andrew I.'

_publ_section_title
;
 Mining predicted crystal structure landscapes with high throughput
 crystallisation: old molecules, new insights
;
_journal_issue 43
_journal_name_full 'Chemical Science'
_journal_page_first 9988
_journal_paper_doi 10.1039/C9SC02832C
_journal_volume 10
_journal_year 2019
_chemical_formula_moiety 'C9 H6 O6, 2.25(H2 O)'
_chemical_formula_sum 'C9 H10.5 O8.25'
_chemical_formula_weight 250.67
_space_group_crystal_system triclinic
_space_group_IT_number 2
_space_group_name_Hall '-P 1'
_space_group_name_H-M_alt 'P -1'
_atom_sites_solution_hydrogens mixed
_atom_sites_solution_primary dual
_audit_creation_date 2018-05-30
_audit_creation_method
;
Olex2 1.2
(compiled 2018.05.29 svn.r3508 for OlexSys, GUI svn.r5506)
;
_audit_update_record
;
2019-05-10 deposited with the CCDC.	2019-08-20 downloaded from the CCDC.
;
_cell_angle_alpha 77.839(7)
_cell_angle_beta 86.729(7)
_cell_angle_gamma 88.967(7)
_cell_formula_units_Z 2
_cell_length_a 3.5960(9)
_cell_length_b 8.934(2)
_cell_length_c 17.937(4)
_cell_measurement_reflns_used 903
_cell_measurement_temperature 100
_cell_measurement_theta_max 26.265
_cell_measurement_theta_min 2.326
_cell_volume 562.4(2)
_computing_cell_refinement 'SAINT v8.34A (Bruker, 2013)'
_computing_data_collection
;
CrystalClear-SM Expert 2.0 r7 (Rigaku, 2011)
;
_computing_data_reduction 'SAINT v8.34A (Bruker, 2013)'
_computing_molecular_graphics 'Olex2 (Dolomanov et al., 2009)'
_computing_publication_material 'Olex2 (Dolomanov et al., 2009)'
_computing_structure_refinement 'XL (Sheldrick, 2008)'
_computing_structure_solution 'XT (Sheldrick, 2015)'
_diffrn_ambient_temperature 100
_diffrn_detector CCD
_diffrn_detector_area_resol_mean 28.5714
_diffrn_detector_type 'Rigaku Saturn724+'
_diffrn_measured_fraction_theta_full 0.995
_diffrn_measured_fraction_theta_max 0.987
_diffrn_measurement_device 'AFC12 (Right): Kappa 3 circle'
_diffrn_measurement_device_type 'Rigaku Saturn724+ (2x2 bin mode)'
_diffrn_measurement_method 'profile data from \w-scans'
_diffrn_measurement_specimen_support 'Mitegen 50um'
_diffrn_radiation_collimation 0.3
_diffrn_radiation_monochromator Confocal
_diffrn_radiation_probe x-ray
_diffrn_radiation_type MoK\a
_diffrn_radiation_wavelength 0.71073
_diffrn_reflns_av_R_equivalents 0.0655
_diffrn_reflns_av_unetI/netI 0.1317
_diffrn_reflns_Laue_measured_fraction_full 0.995
_diffrn_reflns_Laue_measured_fraction_max 0.987
_diffrn_reflns_limit_h_max 4
_diffrn_reflns_limit_h_min -3
_diffrn_reflns_limit_k_max 11
_diffrn_reflns_limit_k_min -11
_diffrn_reflns_limit_l_max 21
_diffrn_reflns_limit_l_min -22
_diffrn_reflns_number 5370
_diffrn_reflns_point_group_measured_fraction_full 0.995
_diffrn_reflns_point_group_measured_fraction_max 0.987
_diffrn_reflns_theta_full 25.242
_diffrn_reflns_theta_max 26.659
_diffrn_reflns_theta_min 2.327
_diffrn_source 'Rotating Anode'
_diffrn_source_current 24.0
_diffrn_source_power 1.2
_diffrn_source_target Mo
_diffrn_source_type 'Rotating Anode'
_diffrn_source_voltage 50.0
_diffrn_standards_number 0
_exptl_absorpt_coefficient_mu 0.134
_exptl_absorpt_correction_T_max 0.7454
_exptl_absorpt_correction_T_min 0.4925
_exptl_absorpt_correction_type multi-scan
_exptl_absorpt_process_details
;
SADABS-2014/5 (Bruker,2014/5) was used for absorption correction.
wR2(int) was 0.0757 before and 0.0545 after correction.
The Ratio of minimum to maximum transmission is 0.6607.
The \l/2 correction factor is 0.00150.
;
_exptl_crystal_colour colourless
_exptl_crystal_colour_primary colourless
_exptl_crystal_density_diffrn 1.480
_exptl_crystal_description block
_exptl_crystal_F_000 261
_exptl_crystal_size_max 0.22
_exptl_crystal_size_mid 0.176
_exptl_crystal_size_min 0.09
_refine_diff_density_max 0.374
_refine_diff_density_min -0.380
_refine_diff_density_rms 0.086
_refine_ls_extinction_method none
_refine_ls_goodness_of_fit_ref 0.916
_refine_ls_hydrogen_treatment constr
_refine_ls_matrix_type full
_refine_ls_number_parameters 196
_refine_ls_number_reflns 2353
_refine_ls_number_restraints 30
_refine_ls_restrained_S_all 0.931
_refine_ls_R_factor_all 0.1470
_refine_ls_R_factor_gt 0.0676
_refine_ls_shift/su_max 0.000
_refine_ls_shift/su_mean 0.000
_refine_ls_structure_factor_coef Fsqd
_refine_ls_weighting_details 'w=1/[\s^2^(Fo^2^)+(0.0991P)^2^] where P=(Fo^2^+2Fc^2^)/3'
_refine_ls_weighting_scheme calc
_refine_ls_wR_factor_gt 0.1598
_refine_ls_wR_factor_ref 0.1898
_reflns_Friedel_coverage 0.000
_reflns_number_gt 1156
_reflns_number_total 2353
_reflns_threshold_expression 'I > 2\s(I)'
_cod_data_source_file c9sc02832c2.cif
_cod_data_source_block TMA_1-12_MeOH-Acetone_P-1_publ
_cod_original_formula_sum 'C9 H10.50 O8.25'
_cod_database_code 1555263
_shelx_shelxl_version_number 2014/7
_shelx_space_group_comment
;
The symmetry employed for this shelxl refinement is uniquely defined
by the following loop, which should always be used as a source of
symmetry information in preference to the above space-group names.
They are only intended as comments.
;
_shelx_estimated_absorpt_t_max 0.988
_shelx_estimated_absorpt_t_min 0.971
_olex2_refinement_description
;
1. Fixed Uiso
 At 1.2 times of:
  All C(H) groups
 At 1.5 times of:
  All O(H) groups, All O(H,H) groups
2. Uiso/Uaniso restraints and constraints
Uanis(O1S) \\sim Ueq, Uanis(O2S) \\sim Ueq, Uanis(O3S) \\sim Ueq, Uanis(O4S)
\\sim Ueq, Uanis(O5S) \\sim Ueq: with sigma of 0.01 and sigma for terminal
atoms of 0.02
3. Others
 Fixed Sof: O5S(0.25) O3S(0.25) O2S(0.25) O1S(0.25) O4S(0.25)
4.a Free rotating group:
 O7(H7A,H7B)
4.b Aromatic/amide H refined with riding coordinates:
 C2(H2), C6(H6), C4(H4A)
4.c Idealised tetrahedral OH refined as rotating group:
 O1(H1), O5(H5), O4(H4)
;
_olex2_submission_special_instructions 'No special instructions were received'

loop_
_space_group_symop_operation_xyz
'x, y, z'
'-x, -y, -z'

loop_
_atom_site_label
_atom_site_type_symbol
_atom_site_fract_x
_atom_site_fract_y
_atom_site_fract_z
_atom_site_U_iso_or_equiv
_atom_site_adp_type
_atom_site_occupancy
_atom_site_site_symmetry_order
_atom_site_calc_flag
_atom_site_refinement_flags_posn
_atom_site_refinement_flags_adp
_atom_site_refinement_flags_occupancy
_atom_site_disorder_assembly
_atom_site_disorder_group
O6 O 0.3009(8) 0.9394(3) 0.60273(16) 0.0274(7) Uani 1 1 d . . . . .
O1 O 0.7608(8) 0.4231(3) 0.57737(15) 0.0299(7) Uani 1 1 d . . . . .
H1 H 0.7978 0.3485 0.5561 0.045 Uiso 1 1 calc GR . . . .
O2 O 1.0249(8) 0.2674(3) 0.67501(16) 0.0312(7) Uani 1 1 d . . . . .
O5 O 0.3510(8) 1.0012(3) 0.71606(15) 0.0328(8) Uani 1 1 d . . . . .
H5 H 0.2486 1.0826 0.6941 0.049 Uiso 1 1 calc GR . . . .
O7 O 0.9844(9) 0.2043(3) 0.50979(16) 0.0313(8) Uani 1 1 d . . . . .
H7A H 1.0863 0.1357 0.5427 0.047 Uiso 1 1 d G . . . .
H7B H 0.8439 0.1624 0.4837 0.047 Uiso 1 1 d G . . . .
O3 O 1.0305(8) 0.4242(3) 0.92410(15) 0.0313(7) Uani 1 1 d . . . . .
O4 O 0.7563(8) 0.6464(3) 0.93541(15) 0.0327(8) Uani 1 1 d . . . . .
H4 H 0.8417 0.6238 0.9790 0.049 Uiso 1 1 calc GR . . . .
C7 C 0.8637(11) 0.3860(4) 0.6478(2) 0.0226(9) Uani 1 1 d . . . . .
C9 C 0.3882(11) 0.9068(4) 0.6689(2) 0.0204(9) Uani 1 1 d . . . . .
C3 C 0.7682(10) 0.5799(4) 0.8153(2) 0.0198(8) Uani 1 1 d . . . . .
C2 C 0.8412(11) 0.4708(4) 0.7708(2) 0.0223(9) Uani 1 1 d . . . . .
H2 H 0.9405 0.3736 0.7933 0.027 Uiso 1 1 calc R . . . .
C1 C 0.7697(10) 0.5032(4) 0.6939(2) 0.0202(8) Uani 1 1 d . . . . .
C6 C 0.6214(11) 0.6456(4) 0.6606(2) 0.0217(9) Uani 1 1 d . . . . .
H6 H 0.5695 0.6677 0.6081 0.026 Uiso 1 1 calc R . . . .
C5 C 0.5492(10) 0.7560(4) 0.7050(2) 0.0193(8) Uani 1 1 d . . . . .
C8 C 0.8605(11) 0.5439(4) 0.8970(2) 0.0234(9) Uani 1 1 d . . . . .
C4 C 0.6254(10) 0.7225(4) 0.7819(2) 0.0226(9) Uani 1 1 d . . . . .
H4A H 0.5794 0.7975 0.8119 0.027 Uiso 1 1 calc R . . . .
O5S O 1.148(12) 0.017(3) 0.9684(18) 0.111(9) Uani 0.25 1 d . U P A 5
O3S O 1.770(15) 0.038(3) 0.945(2) 0.144(10) Uani 0.25 1 d . U P B 3
O2S O 1.710(9) 0.070(2) 0.8737(14) 0.122(8) Uani 0.25 1 d . U P C 2
O1S O 2.194(11) 0.054(3) 0.8948(16) 0.144(9) Uani 0.25 1 d . U P D 1
O4S O 1.431(16) 0.021(3) 0.965(2) 0.138(12) Uani 0.25 1 d . U P E 4

loop_
_atom_site_aniso_label
_atom_site_aniso_U_11
_atom_site_aniso_U_22
_atom_site_aniso_U_33
_atom_site_aniso_U_23
_atom_site_aniso_U_13
_atom_site_aniso_U_12
O6 0.0327(18) 0.0253(13) 0.0237(17) -0.0045(11) -0.0046(13) 0.0094(12)
O1 0.0429(19) 0.0252(13) 0.0236(17) -0.0097(11) -0.0063(14) 0.0119(13)
O2 0.0364(18) 0.0213(12) 0.0369(19) -0.0081(11) -0.0062(14) 0.0121(12)
O5 0.045(2) 0.0214(13) 0.0345(18) -0.0089(11) -0.0129(14) 0.0128(12)
O7 0.044(2) 0.0241(13) 0.0270(18) -0.0069(11) -0.0103(14) 0.0100(13)
O3 0.0370(19) 0.0299(13) 0.0260(18) -0.0035(11) -0.0081(14) 0.0126(12)
O4 0.042(2) 0.0320(14) 0.0264(18) -0.0095(12) -0.0099(15) 0.0132(13)
C7 0.019(2) 0.0183(16) 0.030(2) -0.0043(14) 0.0001(18) 0.0020(15)
C9 0.018(2) 0.0217(17) 0.022(2) -0.0062(15) 0.0022(18) 0.0004(15)
C3 0.013(2) 0.0248(17) 0.021(2) -0.0036(14) -0.0004(16) 0.0004(15)
C2 0.018(2) 0.0213(16) 0.027(2) -0.0025(15) -0.0004(17) 0.0020(15)
C1 0.013(2) 0.0203(16) 0.027(2) -0.0031(14) 0.0002(17) -0.0008(14)
C6 0.017(2) 0.0211(16) 0.026(2) -0.0044(15) -0.0007(17) 0.0004(15)
C5 0.013(2) 0.0205(16) 0.023(2) -0.0023(14) 0.0003(17) -0.0008(14)
C8 0.015(2) 0.0240(17) 0.031(3) -0.0056(16) 0.0019(18) 0.0028(15)
C4 0.018(2) 0.0230(17) 0.029(2) -0.0097(15) -0.0003(18) 0.0016(15)
O5S 0.135(18) 0.073(11) 0.135(18) -0.049(12) -0.003(14) 0.012(14)
O3S 0.171(19) 0.076(12) 0.21(2) -0.071(14) -0.025(17) -0.004(14)
O2S 0.197(19) 0.060(10) 0.125(15) -0.049(11) -0.029(14) -0.025(11)
O1S 0.22(2) 0.107(13) 0.121(16) -0.071(13) 0.032(15) 0.003(14)
O4S 0.15(2) 0.076(13) 0.19(2) -0.052(15) 0.005(18) 0.001(15)

loop_
_atom_type_symbol
_atom_type_description
_atom_type_scat_dispersion_real
_atom_type_scat_dispersion_imag
_atom_type_scat_source
C C 0.0033 0.0016 'International Tables Vol C Tables 4.2.6.8 and 6.1.1.4'
H H 0.0000 0.0000 'International Tables Vol C Tables 4.2.6.8 and 6.1.1.4'
O O 0.0106 0.0060 'International Tables Vol C Tables 4.2.6.8 and 6.1.1.4'

loop_
_geom_angle_atom_site_label_1
_geom_angle_atom_site_label_2
_geom_angle_atom_site_label_3
_geom_angle
C7 O1 H1 109.5
C9 O5 H5 109.5
H7A O7 H7B 109.5
C8 O4 H4 109.5
O1 C7 C1 114.1(3)
O2 C7 O1 124.6(3)
O2 C7 C1 121.3(4)
O6 C9 O5 123.6(3)
O6 C9 C5 123.6(3)
O5 C9 C5 112.8(3)
C2 C3 C8 119.3(3)
C4 C3 C2 119.6(3)
C4 C3 C8 121.0(3)
C3 C2 H2 119.8
C1 C2 C3 120.5(3)
C1 C2 H2 119.8
C2 C1 C7 118.9(3)
C2 C1 C6 119.9(3)
C6 C1 C7 121.2(3)
C1 C6 H6 120.1
C1 C6 C5 119.9(3)
C5 C6 H6 120.1
C6 C5 C9 119.3(3)
C4 C5 C9 121.0(3)
C4 C5 C6 119.7(3)
O3 C8 O4 124.1(4)
O3 C8 C3 120.8(3)
O4 C8 C3 115.1(3)
C3 C4 C5 120.4(3)
C3 C4 H4A 119.8
C5 C4 H4A 119.8

loop_
_geom_bond_atom_site_label_1
_geom_bond_atom_site_label_2
_geom_bond_distance
_geom_bond_site_symmetry_2
O6 C9 1.220(4) .
O1 H1 0.8400 .
O1 C7 1.309(4) .
O2 C7 1.220(4) .
O5 H5 0.8400 .
O5 C9 1.314(4) .
O7 H7A 0.8500 .
O7 H7B 0.8503 .
O3 C8 1.243(4) .
O4 H4 0.8400 .
O4 C8 1.296(4) .
C7 C1 1.488(5) .
C9 C5 1.488(4) .
C3 C2 1.397(5) .
C3 C8 1.487(5) .
C3 C4 1.391(5) .
C2 H2 0.9500 .
C2 C1 1.386(5) .
C1 C6 1.397(5) .
C6 H6 0.9500 .
C6 C5 1.404(5) .
C5 C4 1.392(5) .
C4 H4A 0.9500 .
O5S O5S 1.49(7) 2_757
O4S O4S 1.35(7) 2_857
